data_9010331
loop_
_publ_author_name
'Krivovichev, S. V.'
'Pakhomovsky, Y. A.'
'Ivanyuk, G. Y.'
'Mikhailova, J. A.'
'Men'shikov, Y. P.'
'Armbruster, T.'
'Selivanova, E. A.'
'Meisser, N.'

_publ_section_title
;
 Yakovenchukite-(Y), K3NaCaY2(Si12O30)(H2O)4, a new mineral from the Khibiny
 massif, Kola Peninsula, Russia: a novel type of octahedral-tetrahedral
 open-framework structure
;
_journal_name_full 'American Mineralogist'
_journal_page_first 1525
_journal_page_last 1530
_journal_paper_doi 10.2138/am.2007.2488
_journal_volume 92
_journal_year 2007
_chemical_compound_source 'Khibiny massif, Kola Peninsula, Russia'
_chemical_formula_sum 'Ca1.12 H8 K2.76 Na O34 Si12 Y1.66 Yb0.34'
_chemical_name_mineral Yakovenchukite-(Y)
_space_group_IT_number 54
_symmetry_space_group_name_Hall '-P 2a 2ac'
_symmetry_space_group_name_H-M 'P c c a'
_cell_angle_alpha 90
_cell_angle_beta 90
_cell_angle_gamma 90
_cell_formula_units_Z 4
_cell_length_a 14.972
_cell_length_b 14.137
_cell_length_c 14.594
_cell_volume 3088.954
_database_code_amcsd 0004453
_exptl_crystal_density_diffrn 2.734
_cod_original_formula_sum 'K2.76 Na Ca1.12 (Y1.66 Yb.34) Si12 O34 H8'
_cod_database_code 9010331

loop_
_space_group_symop_operation_xyz
x,y,z
x,-y,1/2+z
-x,y,1/2-z
1/2-x,y,1/2+z
1/2+x,-y,1/2-z
1/2+x,y,-z
1/2-x,-y,z
-x,-y,-z

loop_
_atom_site_aniso_label
_atom_site_aniso_U_11
_atom_site_aniso_U_22
_atom_site_aniso_U_33
_atom_site_aniso_U_12
_atom_site_aniso_U_13
_atom_site_aniso_U_23
K1 0.03080 0.02600 0.06500 0.00000 0.02600 0.00000
K2 0.01800 0.03700 0.06100 0.00460 0.00130 0.00410
Na 0.04700 0.05300 0.02700 -0.01400 0.00000 0.00000
Ca1 0.00960 0.02000 0.01700 0.00400 0.00000 0.00000
Y1 0.01030 0.01590 0.01510 -0.00020 0.00080 0.00060
Yb1 0.01030 0.01590 0.01510 -0.00020 0.00080 0.00060
Y2 0.00990 0.01760 0.01540 0.00080 0.00140 0.00130
Yb2 0.00990 0.01760 0.01540 0.00080 0.00140 0.00130
Si1 0.01000 0.01100 0.02400 -0.00040 -0.00270 -0.00270
Si2 0.01400 0.01900 0.01500 -0.00070 0.00120 -0.00130
Si3 0.01210 0.01900 0.02000 -0.00230 0.00130 -0.00230
Si4 0.01200 0.01100 0.02000 0.00030 -0.00020 -0.00210
Si5 0.01440 0.01700 0.01600 -0.00070 0.00030 0.00150
Si6 0.01590 0.02600 0.02000 0.00080 0.00010 -0.00090
O1 0.01300 0.02200 0.03000 0.00000 -0.00500 0.00000
O2 0.02700 0.02500 0.02400 0.00000 -0.00400 -0.00700
O3 0.02900 0.01500 0.01300 0.00500 -0.00500 0.00700
O4 0.01900 0.02400 0.03100 -0.00300 -0.00800 0.00600
O5 0.01500 0.02600 0.00900 0.00300 0.00000 -0.00600
O6 0.01600 0.02300 0.02000 -0.00400 0.00400 -0.00900
O7 0.01900 0.01500 0.02500 -0.00500 0.00600 -0.00400
O8 0.00500 0.02300 0.03000 -0.00300 -0.00300 0.00000
O9 0.01600 0.02000 0.02700 -0.00500 0.00600 0.00400
O10 0.01500 0.03000 0.01600 -0.00700 0.00200 -0.00300
O11 0.01300 0.01900 0.03500 0.00300 0.00300 0.00400
O12 0.02500 0.03900 0.02000 -0.00700 -0.00700 0.00200
O13 0.03100 0.03200 0.01000 0.00500 -0.00400 0.00500
O14 0.02200 0.02200 0.02400 -0.00200 0.00300 0.00700
O15 0.02100 0.04800 0.01700 -0.00200 0.00000 0.00000
O16 0.01500 0.02500 0.01800 0.00700 0.00200 -0.00500
Wat17 0.06900 0.03800 0.06400 0.00800 0.00200 0.00900
Wat18 0.03500 0.05900 0.03000 0.02000 -0.00600 0.00300

loop_
_atom_site_label
_atom_site_fract_x
_atom_site_fract_y
_atom_site_fract_z
_atom_site_occupancy
_atom_site_U_iso_or_equiv
_atom_site_type_symbol
_atom_site_attached_hydrogens
K1 0.50000 0.26770 0.25000 0.88000 0.04100 K 0
K2 0.08960 0.26190 0.10220 0.94000 0.03840 K 0
Na 0.25000 0.50000 0.01280 1.00000 0.04200 Na 0
Ca1 0.25000 0.00000 0.03000 1.00000 0.01570 Ca 0
Ca2 0.03920 0.24400 0.00600 0.06000 0.01300 Ca 0
Y1 0.00000 0.50000 0.50000 0.84000 0.01370 Y 0
Yb1 0.00000 0.50000 0.50000 0.16000 0.01370 Yb 0
Y2 0.00000 0.00000 0.50000 0.82000 0.01430 Y 0
Yb2 0.00000 0.00000 0.50000 0.18000 0.01430 Yb 0
Si1 0.12520 0.35880 0.34400 1.00000 0.01490 Si 0
Si2 0.12150 0.14340 0.35100 1.00000 0.01610 Si 0
Si3 0.16990 0.64020 0.37680 1.00000 0.01690 Si 0
Si4 0.17590 -0.13590 0.37170 1.00000 0.01410 Si 0
Si5 0.09720 -0.02640 0.21750 1.00000 0.01580 Si 0
Si6 0.14520 0.51820 0.20190 1.00000 0.02070 Si 0
O1 0.00000 -0.06420 0.25000 1.00000 0.02200 O 0
O2 0.14070 0.60310 0.27680 1.00000 0.02500 O 0
O3 0.11500 0.07750 0.26080 1.00000 0.01900 O 0
O4 0.11420 0.41830 0.25030 1.00000 0.02500 O 0
O5 0.16670 -0.10190 0.26560 1.00000 0.01700 O 0
O6 0.22330 0.38100 0.38870 1.00000 0.02000 O 0
O7 0.12340 0.25000 0.30740 1.00000 0.02000 O 0
O8 0.21850 0.12190 0.40070 1.00000 0.01900 O 0
O9 0.04450 0.12890 0.42500 1.00000 0.02100 O 0
O10 0.04990 0.37990 0.41760 1.00000 0.02000 O 0
O11 0.15080 0.75200 0.37670 1.00000 0.02200 O 0
O12 0.09060 0.54520 0.11470 1.00000 0.02800 O 0
O13 0.10750 -0.02640 0.11030 1.00000 0.02400 O 0
O14 0.11880 0.59100 0.45860 1.00000 0.02300 O 0
O15 0.25000 0.50000 0.17320 1.00000 0.02800 O 0
O16 0.11980 -0.07440 0.44010 1.00000 0.02000 O 0
Wat17 0.40590 0.25240 0.08250 1.00000 0.05700 O 2
Wat18 0.24290 0.16400 0.10460 1.00000 0.04100 O 2

loop_
_cod_changelog_entry_id
_cod_changelog_entry_author
_cod_changelog_entry_date
_cod_changelog_entry_text
1
;cod-tools version 3.8.0
Id: cif_guess_AMCSD_atom_types 9574 2023-05-10 09:00:05Z saulius
;
2023-05-10T18:52:29+03:00
;Derived atom types and hydrogen counts
from atom names that follow the AMCSD naming convention
(Wat == water, O-H == hydroxyl).
;

loop_
_cod_related_entry_id
_cod_related_entry_database
_cod_related_entry_code
1 AMCSD 0004453
